data_4323973
loop_
_publ_author_name
'Jianping Wang'
'Mark S. Mashuta'
'Ziming Sun'
'John F. Richardson'
'David N. Hendrickson'
'Robert M. Buchanan'

_publ_contact_author
;
    Professor Robert M. Buchanan
 Department of Chemistry and Center for Chemical Catalysis
 University of Lousiville
 Louisville
 KY  40292
 USA
;
_publ_contact_author_email ' RMBUCH01@ulkyvm.louisville.edu '
_publ_contact_author_fax ' (502)852-8149 '
_publ_contact_author_phone ' (502)852-6580 '
_publ_section_title
;
 Syntheses, Crystal Structures, and Properties of Unsymmetrical
 (\m-Oxo)diiron(III) Complexes Containing Polyimidazole Ligands
;
_journal_name_full 'Inorganic Chemistry'
_journal_page_first 6642
_journal_page_last 6643
_journal_paper_doi 10.1021/ic9607494
_journal_volume 35
_journal_year 1996
_chemical_formula_sum 'C23 H34 Cl4 Fe2 N7 O2'
_chemical_formula_weight 694.07
_space_group_IT_number 19
_symmetry_cell_setting orthorhombic
_symmetry_Int_Tables_number 19
_symmetry_space_group_name_Hall 'P 2ac 2ab'
_symmetry_space_group_name_H-M 'P 21 21 21'
_audit_creation_date 'Wed Feb  7 09:20:08 1996'
_audit_creation_method 'from TEXRAY.INF file'
_cell_angle_alpha 90
_cell_angle_beta 90
_cell_angle_gamma 90
_cell_formula_units_Z 4
_cell_length_a 14.228(3)
_cell_length_b 18.386(4)
_cell_length_c 13.085(2)
_cell_measurement_reflns_used 25
_cell_measurement_temperature 296(2)
_cell_measurement_theta_max 36.0
_cell_measurement_theta_min 30.0
_cell_volume 3423.0(12)
_computing_cell_refinement 'Enraf Nonius Diffractometer Control, 1988'
_computing_data_collection 'Enraf Nonius Diffractometer Control, 1988'
_computing_data_reduction teXsan
_computing_publication_material teXsan
_computing_structure_refinement teXsan
_diffrn_ambient_temperature 296(2)
_diffrn_measurement_device CAD4
_diffrn_measurement_method '\w/2\q scans'
_diffrn_orient_matrix_UB_11 0.04490
_diffrn_orient_matrix_UB_12 -0.00016
_diffrn_orient_matrix_UB_13 0.05879
_diffrn_orient_matrix_UB_21 0.04634
_diffrn_orient_matrix_UB_22 -0.02787
_diffrn_orient_matrix_UB_23 -0.04204
_diffrn_orient_matrix_UB_31 0.02786
_diffrn_orient_matrix_UB_32 0.04670
_diffrn_orient_matrix_UB_33 -0.02482
_diffrn_radiation_monochromator graphite
_diffrn_radiation_source 'X-ray tube'
_diffrn_radiation_type MoK\a
_diffrn_radiation_wavelength 0.7107
_diffrn_reflns_av_R_equivalents 0.019
_diffrn_reflns_limit_h_max 18
_diffrn_reflns_limit_h_min 0
_diffrn_reflns_limit_k_max 23
_diffrn_reflns_limit_k_min 0
_diffrn_reflns_limit_l_max 16
_diffrn_reflns_limit_l_min -16
_diffrn_reflns_number 4173
_diffrn_reflns_theta_max 26.97
_diffrn_standards_decay_% 1.35
_diffrn_standards_interval_time 60
_diffrn_standards_number 3
_exptl_absorpt_coefficient_mu 1.188
_exptl_absorpt_correction_T_max 1.000
_exptl_absorpt_correction_T_min 0.956
_exptl_absorpt_correction_type psi-scans
_exptl_crystal_colour orange
_exptl_crystal_density_diffrn 1.347
_exptl_crystal_description block
_exptl_crystal_F_000 1428.00
_exptl_crystal_size_max 0.450
_exptl_crystal_size_mid 0.340
_exptl_crystal_size_min 0.300
_refine_diff_density_max 0.52
_refine_diff_density_min -0.38
_refine_ls_extinction_coef 4.7(2)E-7
_refine_ls_extinction_method Zachariasen_type_2_Gaussian_isotropic
_refine_ls_goodness_of_fit_obs 2.67
_refine_ls_hydrogen_treatment fixed
_refine_ls_matrix_type full
_refine_ls_number_parameters 362
_refine_ls_number_reflns 3263
_refine_ls_number_restraints 0
_refine_ls_R_factor_obs 0.049
_refine_ls_shift/esd_max 0.02
_refine_ls_structure_factor_coef F
_refine_ls_weighting_details w=1/\s^2^(F)
_refine_ls_weighting_scheme calc
_refine_ls_wR_factor_obs 0.056
_reflns_number_observed 3263
_reflns_number_total 4172
_reflns_observed_criterion I>3\s(I)
_cod_data_source_file ic9607494_1.cif
_cod_data_source_block Compound#1
_cod_depositor_comments
;
The following automatic conversions were performed:

'_refine_ls_weighting_scheme' value 'w=1/\s^2^(F)' was changed to
'calc'. New tag '_refine_ls_weighting_details' was created. The value
of the new tag was set to 'w=1/\s^2^(F)'.

Automatic conversion script
Id: cif_fix_values 3143 2015-03-26 13:38:13Z robertas 
;
_cod_original_cell_volume 3423.0(10)
_cod_original_sg_symbol_H-M 'P 21 21 21 '
_cod_original_formula_sum 'C23 H34 Cl4 Fe2 N7 O2 '
_cod_database_code 4323973

loop_
_symmetry_equiv_pos_as_xyz
'   +x,   +y,   +z'
'1/2-x,   -y,1/2+z'
'1/2+x,1/2-y,   -z'
'   -x,1/2+y,1/2-z'

loop_
_atom_site_aniso_label
_atom_site_aniso_U_11
_atom_site_aniso_U_22
_atom_site_aniso_U_33
_atom_site_aniso_U_12
_atom_site_aniso_U_13
_atom_site_aniso_U_23
Fe(1) 0.0211(3) 0.0300(4) 0.0257(4) 0.0012(3) -0.0031(3) -0.0031(4)
Fe(2) 0.0277(4) 0.0366(4) 0.0295(4) 0.0010(4) -0.0065(4) 0.0067(4)
Cl(1) 0.0281(6) 0.0543(9) 0.0304(7) 0.0038(7) 0.0016(5) -0.0002(7)
Cl(2) 0.070(1) 0.0482(10) 0.0385(8) -0.0108(9) -0.0088(8) 0.0162(8)
Cl(3) 0.0408(8) 0.075(1) 0.059(1) -0.0233(9) -0.0184(7) 0.0126(10)
Cl(4) 0.0495(9) 0.0478(9) 0.0470(9) 0.0152(8) 0.0040(8) -0.0016(8)
O(1) 0.031(2) 0.033(2) 0.025(2) 0.004(1) -0.006(1) 0.003(2)
N(1) 0.027(2) 0.032(2) 0.039(3) 0.000(2) -0.006(2) -0.007(2)
N(2) 0.025(2) 0.031(2) 0.047(3) -0.003(2) -0.002(2) -0.006(2)
N(3) 0.056(3) 0.028(2) 0.087(4) 0.000(3) -0.028(3) -0.006(3)
N(4) 0.025(2) 0.048(3) 0.033(2) -0.001(2) 0.003(2) -0.006(2)
N(5) 0.033(3) 0.075(4) 0.059(3) 0.008(3) 0.017(2) -0.004(3)
N(6) 0.023(2) 0.032(2) 0.030(2) -0.002(2) -0.005(2) -0.002(2)
N(7) 0.035(3) 0.033(2) 0.041(3) 0.000(2) -0.006(2) -0.007(2)
C(1) 0.028(3) 0.046(4) 0.050(3) 0.008(3) -0.007(2) -0.018(3)
C(2) 0.028(3) 0.045(4) 0.048(3) 0.000(2) 0.000(2) -0.012(3)
C(3) 0.040(3) 0.054(4) 0.031(2) -0.012(3) 0.003(2) -0.011(3)
C(4) 0.048(4) 0.085(6) 0.046(3) 0.008(4) 0.020(3) -0.005(3)
C(5) 0.051(4) 0.081(5) 0.036(3) -0.003(4) 0.003(3) 0.009(3)
C(6) 0.049(4) 0.146(8) 0.084(6) 0.060(4) 0.014(4) 0.004(6)
C(7) 0.023(4) 0.26(1) 0.17(1) -0.017(5) -0.011(6) 0.04(1)
C(8) 0.038(3) 0.036(3) 0.058(4) -0.008(2) -0.026(3) 0.008(3)
C(9) 0.040(3) 0.028(2) 0.056(4) 0.003(3) -0.018(3) -0.006(2)
C(10) 0.020(3) 0.041(3) 0.048(3) 0.002(2) -0.002(2) -0.020(2)
C(11) 0.050(4) 0.037(3) 0.070(4) 0.001(3) -0.002(3) -0.020(3)
C(12) 0.041(3) 0.043(3) 0.040(3) -0.007(3) 0.003(3) -0.013(3)
C(13) 0.141(9) 0.042(5) 0.126(8) 0.009(5) -0.079(6) 0.030(5)
C(14a) 0.09(1) 0.20(2) 0.20(2) -0.05(1) -0.042(8) 0.17(1)
C(15) 0.036(3) 0.039(3) 0.028(3) 0.011(3) -0.012(2) -0.002(2)
C(16) 0.021(3) 0.035(2) 0.029(3) 0.005(2) 0.001(2) -0.006(2)
C(17) 0.047(4) 0.031(3) 0.052(4) -0.010(3) -0.018(3) -0.001(2)
C(18) 0.020(3) 0.023(2) 0.033(3) 0.002(2) 0.001(2) 0.001(2)
C(19) 0.051(5) 0.022(3) 0.036(4) -0.015(3) -0.021(3) 0.015(3)
C(20) 0.040(4) 0.042(3) 0.054(3) 0.000(3) -0.023(2) -0.014(3)
C(21) 0.054(4) 0.054(4) 0.049(4) 0.010(3) -0.012(3) -0.002(3)
C(22) 0.119(9) 0.080(8) 0.36(2) -0.034(7) -0.11(1) 0.06(1)

loop_
_atom_site_label
_atom_site_fract_x
_atom_site_fract_y
_atom_site_fract_z
_atom_site_U_iso_or_equiv
_atom_site_thermal_displace_type
_atom_site_calc_flag
_atom_site_calc_attached_atom
Fe(1) 0.27885(5) 0.25650(4) 0.15950(6) 0.0256(2) Uij ? ?
Fe(2) 0.46270(5) 0.16690(4) 0.27733(6) 0.0312(2) Uij ? ?
Cl(1) 0.37416(9) 0.25917(9) 0.01008(10) 0.0376(4) Uij ? ?
Cl(2) 0.4345(1) 0.10130(9) 0.4174(1) 0.0521(5) Uij ? ?
Cl(3) 0.5863(1) 0.23695(10) 0.3111(1) 0.0584(5) Uij ? ?
Cl(4) 0.5033(1) 0.09310(8) 0.1499(1) 0.0481(4) Uij ? ?
O(1) 0.3624(2) 0.2171(2) 0.2455(2) 0.0296(9) Uij ? ?
O(2a) 0.637(1) 0.5083(9) -0.448(1) 0.079(5) Uij ? ?
O(2b) 0.598(2) 0.455(1) -0.464(2) 0.129(10) Uij ? ?
O(2c) 0.417(2) 0.461(1) -0.191(2) 0.16(1) Uij ? ?
O(2d) 0.448(2) 0.387(1) -0.220(2) 0.140(8) Uij ? ?
N(1) 0.1619(3) 0.3115(2) 0.0568(3) 0.033(1) Uij ? ?
N(2) 0.2970(3) 0.3692(2) 0.1754(4) 0.034(1) Uij ? ?
N(3) 0.2808(4) 0.4816(3) 0.1176(4) 0.057(2) Uij ? ?
N(4) 0.1653(3) 0.2690(2) 0.2637(3) 0.035(1) Uij ? ?
N(5) 0.0253(3) 0.3100(3) 0.3020(4) 0.056(2) Uij ? ?
N(6) 0.1994(3) 0.1707(2) 0.1000(3) 0.028(1) Uij ? ?
N(7) 0.1039(3) 0.1241(2) -0.0163(4) 0.036(1) Uij ? ?
C(1) 0.0755(4) 0.3257(3) 0.1219(4) 0.041(2) Uij ? ?
C(2) 0.0875(4) 0.3009(3) 0.2300(5) 0.040(1) Uij ? ?
C(3) 0.1492(4) 0.2562(4) 0.3672(4) 0.042(1) Uij ? ?
C(4) 0.0638(5) 0.2810(4) 0.3890(5) 0.060(2) Uij ? ?
C(5) 0.2172(5) 0.2204(4) 0.4338(4) 0.056(2) Uij ? ?
C(6) -0.0690(5) 0.3427(5) 0.2921(6) 0.093(3) Uij ? ?
C(7) -0.1444(5) 0.2868(6) 0.2895(8) 0.150(5) Uij ? ?
C(8) 0.2047(4) 0.3800(3) 0.0177(5) 0.044(2) Uij ? ?
C(9) 0.2598(4) 0.4117(3) 0.1022(5) 0.041(2) Uij ? ?
C(10) 0.3433(3) 0.4162(3) 0.2411(4) 0.036(1) Uij ? ?
C(11) 0.3346(4) 0.4854(3) 0.2052(5) 0.052(2) Uij ? ?
C(12) 0.3921(4) 0.3885(3) 0.3335(5) 0.041(2) Uij ? ?
C(13) 0.2592(7) 0.5439(4) 0.0509(8) 0.103(4) Uij ? ?
C(14b) 0.261(2) 0.604(2) 0.100(2) 0.096(10) Uij ? ?
C(14a) 0.3310(10) 0.5453(9) -0.038(1) 0.164(7) Uij ? ?
C(15) 0.1405(4) 0.2598(3) -0.0259(4) 0.034(1) Uij ? ?
C(16) 0.1468(3) 0.1855(3) 0.0176(4) 0.028(1) Uij ? ?
C(17) 0.1342(4) 0.0683(3) 0.0476(5) 0.043(2) Uij ? ?
C(18) 0.1915(4) 0.0961(3) 0.1190(5) 0.025(1) Uij ? ?
C(19) 0.2400(5) 0.0607(3) 0.2029(5) 0.036(2) Uij ? ?
C(20) 0.0491(4) 0.1148(3) -0.1091(5) 0.046(2) Uij ? ?
C(21) 0.1111(4) 0.0846(3) -0.1943(5) 0.053(2) Uij ? ?
C(22) 0.4984(9) 0.4809(6) -0.336(1) 0.186(7) Uij ? ?
C(23c) 0.457(2) 0.451(2) -0.246(2) 0.081(8) Uij ? ?
C(23a) 0.565(2) 0.472(1) -0.431(2) 0.048(6) Uij ? ?
C(23b) 0.539(2) 0.429(2) -0.422(2) 0.086(8) Uij ? ?
C(23d) 0.482(3) 0.418(2) -0.304(3) 0.15(1) Uij ? ?
H(1a) 0.0577 0.3753 0.1220 0.0507 Uij ? ?
H(1b) 0.0213 0.2982 0.0943 0.0507 Uij ? ?
H(4) 0.0355 0.2792 0.4540 0.0684 Uij ? ?
H(5a) 0.1982 0.2163 0.5018 0.0659 Uij ? ?
H(5b) 0.2338 0.1724 0.4081 0.0659 Uij ? ?
H(5c) 0.2774 0.2477 0.4333 0.0659 Uij ? ?
H(6a) -0.0795 0.3739 0.3500 0.1140 Uij ? ?
H(6b) -0.0714 0.3719 0.2318 0.1140 Uij ? ?
H(7a) -0.2045 0.3058 0.2828 0.1912 Uij ? ?
H(7b) -0.1334 0.2536 0.2308 0.1912 Uij ? ?
H(7c) -0.1415 0.2556 0.3490 0.1912 Uij ? ?
H(8a) 0.2464 0.3710 -0.0373 0.0532 Uij ? ?
H(8b) 0.1578 0.4142 -0.0043 0.0532 Uij ? ?
H(11) 0.3554 0.5292 0.2321 0.0608 Uij ? ?
H(12a) 0.3480 0.3634 0.3785 0.0481 Uij ? ?
H(12b) 0.4395 0.3525 0.3158 0.0481 Uij ? ?
H(12c) 0.4212 0.4257 0.3714 0.0481 Uij ? ?
H(15b) 0.1855 0.2661 -0.0806 0.0405 Uij ? ?
H(15a) 0.0793 0.2688 -0.0537 0.0405 Uij ? ?
H(17) 0.1161 0.0187 0.0419 0.0519 Uij ? ?
H(19b) 0.3031 0.0674 0.1990 0.0431 Uij ? ?
H(19c) 0.2155 0.0822 0.2665 0.0431 Uij ? ?
H(19a) 0.2226 0.0106 0.2042 0.0431 Uij ? ?
H(20b) 0.0260 0.1604 -0.1297 0.0532 Uij ? ?
H(20a) 0.0002 0.0819 -0.0968 0.0532 Uij ? ?
H(21a) 0.1373 0.0385 -0.1739 0.0633 Uij ? ?
H(21b) 0.0765 0.0785 -0.2546 0.0633 Uij ? ?
H(21c) 0.1630 0.1171 -0.2069 0.0633 Uij ? ?

loop_
_atom_type_symbol
_atom_type_oxidation_number
_atom_type_number_in_cell
_atom_type_scat_dispersion_real
_atom_type_scat_dispersion_imag
_atom_type_scat_source
Fe 0 8 0.346 0.844 'International Tables'
Cl 0 16 0.148 0.159 'International Tables'
C 0 92 0.003 0.002 'International Tables'
N 0 28 0.006 0.003 'International Tables'
O 0 8 0.011 0.006 'International Tables'
H 0 136 0.000 0.000 'International Tables'

loop_
_geom_angle_atom_site_label_1
_geom_angle_atom_site_label_2
_geom_angle_atom_site_label_3
_geom_angle
_geom_angle_site_symmetry_1
_geom_angle_site_symmetry_2
_geom_angle_site_symmetry_3
_geom_angle_publ_flag
Cl(1) Fe(1) O(1) 98.5(2) ? ? ? yes
Cl(1) Fe(1) N(1) 85.7(2) ? ? ? yes
Cl(1) Fe(1) N(2) 89.4(2) ? ? ? yes
Cl(1) Fe(1) N(4) 163.2(2) ? ? ? yes
Cl(1) Fe(1) N(6) 91.1(2) ? ? ? yes
O(1) Fe(1) N(1) 175.6(3) ? ? ? yes
O(1) Fe(1) N(2) 104.8(3) ? ? ? yes
O(1) Fe(1) N(4) 98.3(3) ? ? ? yes
O(1) Fe(1) N(6) 106.7(3) ? ? ? yes
N(1) Fe(1) N(2) 73.8(3) ? ? ? yes
N(1) Fe(1) N(4) 77.5(3) ? ? ? yes
N(1) Fe(1) N(6) 74.4(3) ? ? ? yes
N(2) Fe(1) N(4) 85.6(3) ? ? ? yes
N(2) Fe(1) N(6) 148.0(3) ? ? ? yes
N(4) Fe(1) N(6) 84.8(3) ? ? ? yes
Cl(2) Fe(2) Cl(3) 107.0(1) ? ? ? yes
Cl(2) Fe(2) Cl(4) 109.4(1) ? ? ? yes
Cl(2) Fe(2) O(1) 109.5(2) ? ? ? yes
Cl(3) Fe(2) Cl(4) 107.3(1) ? ? ? yes
Cl(3) Fe(2) O(1) 112.8(2) ? ? ? yes
Cl(4) Fe(2) O(1) 110.8(2) ? ? ? yes
Fe(1) O(1) Fe(2) 154.7(3) ? ? ? yes
O(2b) O(2a) C(23a) 34(2) ? ? ? yes
O(2a) O(2b) C(23a) 80(5) ? ? ? yes
O(2a) O(2b) C(23b) 129(5) ? ? ? yes
C(23a) O(2b) C(23b) 52(4) ? ? ? yes
O(2d) O(2c) C(23c) 55(4) ? ? ? yes
O(2c) O(2d) C(23c) 38(2) ? ? ? yes
O(2c) O(2d) C(23d) 85(4) ? ? ? yes
C(23c) O(2d) C(23d) 47(3) ? ? ? yes
Fe(1) N(1) C(1) 108.9(5) ? ? ? yes
Fe(1) N(1) C(8) 105.6(5) ? ? ? yes
Fe(1) N(1) C(15) 106.7(5) ? ? ? yes
C(1) N(1) C(8) 112.2(7) ? ? ? yes
C(1) N(1) C(15) 110.8(7) ? ? ? yes
C(8) N(1) C(15) 112.2(7) ? ? ? yes
Fe(1) N(2) C(9) 117.1(6) ? ? ? yes
Fe(1) N(2) C(10) 137.4(6) ? ? ? yes
C(9) N(2) C(10) 105.4(7) ? ? ? yes
C(9) N(3) C(11) 107.4(9) ? ? ? yes
C(9) N(3) C(13) 127.8(10) ? ? ? yes
C(11) N(3) C(13) 124.6(9) ? ? ? yes
Fe(1) N(4) C(2) 117.9(6) ? ? ? yes
Fe(1) N(4) C(3) 136.9(6) ? ? ? yes
C(2) N(4) C(3) 105.1(8) ? ? ? yes
C(2) N(5) C(4) 106.2(8) ? ? ? yes
C(2) N(5) C(6) 127(1) ? ? ? yes
C(4) N(5) C(6) 126.5(9) ? ? ? yes
Fe(1) N(6) C(16) 116.6(6) ? ? ? yes
Fe(1) N(6) C(18) 135.8(6) ? ? ? yes
C(16) N(6) C(18) 107.3(7) ? ? ? yes
C(16) N(7) C(17) 106.1(7) ? ? ? yes
C(16) N(7) C(20) 127.8(8) ? ? ? yes
C(17) N(7) C(20) 125.5(8) ? ? ? yes
N(1) C(1) C(2) 112.7(7) ? ? ? yes
N(4) C(2) N(5) 112.5(9) ? ? ? yes
N(4) C(2) C(1) 122.9(9) ? ? ? yes
N(5) C(2) C(1) 124.6(9) ? ? ? yes
N(4) C(3) C(4) 107.5(9) ? ? ? yes
N(4) C(3) C(5) 123.2(9) ? ? ? yes
C(4) C(3) C(5) 129.3(9) ? ? ? yes
N(5) C(4) C(3) 108.7(9) ? ? ? yes
N(5) C(6) C(7) 112(1) ? ? ? yes
N(1) C(8) C(9) 107.1(8) ? ? ? yes
N(2) C(9) N(3) 111.3(8) ? ? ? yes
N(2) C(9) C(8) 120.9(8) ? ? ? yes
N(3) C(9) C(8) 127.8(9) ? ? ? yes
N(2) C(10) C(11) 109.0(9) ? ? ? yes
N(2) C(10) C(12) 120.9(8) ? ? ? yes
C(11) C(10) C(12) 130.1(9) ? ? ? yes
N(3) C(11) C(10) 106.8(9) ? ? ? yes
N(3) C(13) C(14b) 111(2) ? ? ? yes
N(3) C(13) C(14a) 108(1) ? ? ? yes
C(14b) C(13) C(14a) 110(2) ? ? ? yes
N(1) C(15) C(16) 107.4(6) ? ? ? yes
N(6) C(16) N(7) 110.2(8) ? ? ? yes
N(6) C(16) C(15) 122.0(8) ? ? ? yes
N(7) C(16) C(15) 127.8(8) ? ? ? yes
N(7) C(17) C(18) 109.0(8) ? ? ? yes
N(6) C(18) C(17) 107.4(9) ? ? ? yes
N(6) C(18) C(19) 122.5(9) ? ? ? yes
C(17) C(18) C(19) 130.1(10) ? ? ? yes
N(7) C(20) C(21) 110.1(8) ? ? ? yes
C(23c) C(22) C(23a) 149(3) ? ? ? yes
C(23c) C(22) C(23b) 120(3) ? ? ? yes
C(23c) C(22) C(23d) 44(3) ? ? ? yes
C(23a) C(22) C(23b) 32(2) ? ? ? yes
C(23a) C(22) C(23d) 106(4) ? ? ? yes
C(23b) C(22) C(23d) 75(3) ? ? ? yes
O(2c) C(23c) O(2d) 85(5) ? ? ? yes
O(2c) C(23c) C(22) 144(7) ? ? ? yes
O(2c) C(23c) C(23d) 153(9) ? ? ? yes
O(2d) C(23c) C(22) 129(5) ? ? ? yes
O(2d) C(23c) C(23d) 71(5) ? ? ? yes
C(22) C(23c) C(23d) 58(5) ? ? ? yes
O(2a) C(23a) O(2b) 65(5) ? ? ? yes
O(2a) C(23a) C(22) 126(3) ? ? ? yes
O(2a) C(23a) C(23b) 148(6) ? ? ? yes
O(2b) C(23a) C(22) 158(6) ? ? ? yes
O(2b) C(23a) C(23b) 88(6) ? ? ? yes
C(22) C(23a) C(23b) 74(5) ? ? ? yes
O(2b) C(23b) C(22) 111(4) ? ? ? yes
O(2b) C(23b) C(23a) 39(3) ? ? ? yes
O(2b) C(23b) C(23d) 147(5) ? ? ? yes
C(22) C(23b) C(23a) 73(4) ? ? ? yes
C(22) C(23b) C(23d) 43(2) ? ? ? yes
C(23a) C(23b) C(23d) 114(6) ? ? ? yes
O(2d) C(23d) C(22) 138(6) ? ? ? yes
O(2d) C(23d) C(23c) 61(5) ? ? ? yes
O(2d) C(23d) C(23b) 160(6) ? ? ? yes
C(22) C(23d) C(23c) 76(5) ? ? ? yes
C(22) C(23d) C(23b) 60(3) ? ? ? yes
C(23c) C(23d) C(23b) 137(7) ? ? ? yes

loop_
_geom_bond_atom_site_label_1
_geom_bond_atom_site_label_2
_geom_bond_distance
_geom_bond_site_symmetry_1
_geom_bond_site_symmetry_2
_geom_bond_publ_flag
Fe(1) Cl(1) 2.379(2) ? ? yes
Fe(1) O(1) 1.790(5) ? ? yes
Fe(1) N(1) 2.366(7) ? ? yes
Fe(1) N(2) 2.098(7) ? ? yes
Fe(1) N(4) 2.126(7) ? ? yes
Fe(1) N(6) 2.091(7) ? ? yes
Fe(2) Cl(2) 2.231(3) ? ? yes
Fe(2) Cl(3) 2.224(3) ? ? yes
Fe(2) Cl(4) 2.225(3) ? ? yes
Fe(2) O(1) 1.750(5) ? ? yes
O(2a) O(2b) 1.14(4) ? ? yes
O(2a) C(23a) 1.24(5) ? ? yes
O(2b) C(23a) 0.71(5) ? ? yes
O(2b) C(23b) 1.12(6) ? ? yes
O(2c) O(2d) 1.49(5) ? ? yes
O(2c) C(23c) 0.93(6) ? ? yes
O(2d) C(23c) 1.24(6) ? ? yes
O(2d) C(23d) 1.33(7) ? ? yes
N(1) C(1) 1.52(1) ? ? yes
N(1) C(8) 1.49(1) ? ? yes
N(1) C(15) 1.47(1) ? ? yes
N(2) C(9) 1.35(1) ? ? yes
N(2) C(10) 1.38(1) ? ? yes
N(3) C(9) 1.33(1) ? ? yes
N(3) C(11) 1.38(1) ? ? yes
N(3) C(13) 1.47(1) ? ? yes
N(4) C(2) 1.33(1) ? ? yes
N(4) C(3) 1.39(1) ? ? yes
N(5) C(2) 1.30(1) ? ? yes
N(5) C(4) 1.37(1) ? ? yes
N(5) C(6) 1.48(1) ? ? yes
N(6) C(16) 1.340(10) ? ? yes
N(6) C(18) 1.40(1) ? ? yes
N(7) C(16) 1.36(1) ? ? yes
N(7) C(17) 1.39(1) ? ? yes
N(7) C(20) 1.45(1) ? ? yes
C(1) C(2) 1.50(1) ? ? yes
C(3) C(4) 1.33(1) ? ? yes
C(3) C(5) 1.46(1) ? ? yes
C(6) C(7) 1.49(2) ? ? yes
C(8) C(9) 1.48(1) ? ? yes
C(10) C(11) 1.36(1) ? ? yes
C(10) C(12) 1.49(1) ? ? yes
C(13) C(14b) 1.28(5) ? ? yes
C(13) C(14a) 1.55(3) ? ? yes
C(15) C(16) 1.48(1) ? ? yes
C(17) C(18) 1.34(1) ? ? yes
C(18) C(19) 1.45(1) ? ? yes
C(20) C(21) 1.53(1) ? ? yes
C(22) C(23c) 1.42(5) ? ? yes
C(22) C(23a) 1.57(5) ? ? yes
C(22) C(23b) 1.58(5) ? ? yes
C(22) C(23d) 1.25(7) ? ? yes
C(23c) C(23d) 1.03(7) ? ? yes
C(23a) C(23b) 0.88(5) ? ? yes
C(23b) C(23d) 1.75(9) ? ? yes
